data_1517581
loop_
_publ_author_name
'Shi-Yao Yang'
'Hong-Bo Yuan'
'Xiao-Bin Xu'
'Rong-Bin Huang'

_publ_section_title
;
 Influential factors on assembly of first-row transition metal
 coordination polymers
;
_journal_name_full
;
Inorganica Chimica Acta
;
_journal_page_first 53
_journal_page_last 62
_journal_volume 403
_journal_year 2013
_chemical_formula_moiety 'C16 H21 Cu N O5'
_chemical_formula_sum 'C16 H21 Cu N O5'
_chemical_formula_weight 370.88
_space_group_IT_number 14
_symmetry_cell_setting monoclinic
_symmetry_space_group_name_Hall '-P 2ybc'
_symmetry_space_group_name_H-M 'P 1 21/c 1'
_atom_sites_solution_hydrogens geom
_atom_sites_solution_primary direct
_atom_sites_solution_secondary difmap
_cell_angle_alpha 90.00
_cell_angle_beta 104.768(3)
_cell_angle_gamma 90.00
_cell_formula_units_Z 4
_cell_length_a 12.1599(4)
_cell_length_b 10.6507(3)
_cell_length_c 14.7652(5)
_cell_measurement_temperature 173(2)
_cell_volume 1849.09(10)
_computing_cell_refinement
;
CrysAlis RED, Oxford Diffraction Ltd., Version 1.171.31.8
;
_computing_data_collection
;
CrysAlis CCD, Oxford Diffraction Ltd., Version 1.171.31.8
;
_computing_data_reduction
;
CrysAlis RED, Oxford Diffraction Ltd., Version 1.171.31.8
;
_computing_molecular_graphics 'ORTEP-II (Johnson, 1976)'
_computing_publication_material 'SHELXL-97 (Sheldrick, 1997)'
_computing_structure_refinement 'SHELXL-97 (Sheldrick, 1997)'
_computing_structure_solution 'SHELXS-97 (Sheldrick, 1997)'
_diffrn_ambient_temperature 173(2)
_diffrn_detector_area_resol_mean 16.1903
_diffrn_measured_fraction_theta_full 0.990
_diffrn_measured_fraction_theta_max 0.868
_diffrn_measurement_device_type 'Gemini S Ultra CrysAlis CCD, Oxford'
_diffrn_measurement_method 'CrysAlis RED, Oxford Diffraction'
_diffrn_radiation_monochromator graphite
_diffrn_radiation_source 'fine-focus sealed tube'
_diffrn_radiation_type MoK\a
_diffrn_radiation_wavelength 0.71073
_diffrn_reflns_av_R_equivalents 0.0318
_diffrn_reflns_av_sigmaI/netI 0.0704
_diffrn_reflns_limit_h_max 16
_diffrn_reflns_limit_h_min -14
_diffrn_reflns_limit_k_max 13
_diffrn_reflns_limit_k_min -14
_diffrn_reflns_limit_l_max 20
_diffrn_reflns_limit_l_min -18
_diffrn_reflns_number 10775
_diffrn_reflns_theta_full 26.00
_diffrn_reflns_theta_max 29.12
_diffrn_reflns_theta_min 2.39
_diffrn_standards_decay_% 0
_diffrn_standards_interval_count 0
_diffrn_standards_interval_time 0
_diffrn_standards_number 0
_exptl_absorpt_coefficient_mu 1.203
_exptl_absorpt_correction_T_max 0.7143
_exptl_absorpt_correction_T_min 0.5846
_exptl_absorpt_correction_type multi-scan
_exptl_absorpt_process_details
;
CrysAlis RED, Oxford Diffraction Ltd., Version 1.171.31.8
Empirical absorption correction using spherical harmonics,
 implemented in SCALE3 ABSPACK scaling algorithm.
;
_exptl_crystal_colour blue
_exptl_crystal_density_diffrn 1.332
_exptl_crystal_density_method 'not measured'
_exptl_crystal_description block
_exptl_crystal_F_000 772
_exptl_crystal_size_max 0.50
_exptl_crystal_size_mid 0.40
_exptl_crystal_size_min 0.30
_refine_diff_density_max 1.331
_refine_diff_density_min -0.405
_refine_diff_density_rms 0.090
_refine_ls_extinction_method none
_refine_ls_goodness_of_fit_ref 0.966
_refine_ls_hydrogen_treatment constr
_refine_ls_matrix_type full
_refine_ls_number_parameters 227
_refine_ls_number_reflns 4320
_refine_ls_number_restraints 38
_refine_ls_restrained_S_all 1.018
_refine_ls_R_factor_all 0.0693
_refine_ls_R_factor_gt 0.0430
_refine_ls_shift/su_max 0.001
_refine_ls_shift/su_mean 0.000
_refine_ls_structure_factor_coef Fsqd
_refine_ls_weighting_details 'calc w=1/[\s^2^(Fo^2^)+(0.0750P)^2^+0.0000P] where P=(Fo^2^+2Fc^2^)/3'
_refine_ls_weighting_scheme calc
_refine_ls_wR_factor_gt 0.1143
_refine_ls_wR_factor_ref 0.1234
_reflns_number_gt 2787
_reflns_number_total 4320
_reflns_threshold_expression >2sigma(I)
_cod_data_source_file ICA-2013-403-53-62-10.cif
_cod_data_source_block '[Cu2(tbip)2(dma)2]n'
_cod_original_sg_symbol_H-M P21/c
_cod_database_code 1517581

loop_
_symmetry_equiv_pos_as_xyz
'x, y, z'
'-x, y+1/2, -z+1/2'
'-x, -y, -z'
'x, -y-1/2, z-1/2'

loop_
_atom_site_label
_atom_site_type_symbol
_atom_site_fract_x
_atom_site_fract_y
_atom_site_fract_z
_atom_site_U_iso_or_equiv
_atom_site_adp_type
_atom_site_occupancy
_atom_site_symmetry_multiplicity
_atom_site_calc_flag
_atom_site_refinement_flags
_atom_site_disorder_assembly
_atom_site_disorder_group
Cu1 Cu 0.07739(3) 0.59022(3) 0.01997(2) 0.01722(13) Uani 1 1 d . . .
O1 O 0.16578(19) 0.4886(2) 0.12353(16) 0.0289(6) Uani 1 1 d . . .
O2 O 0.03051(19) 0.3394(2) 0.09118(16) 0.0274(5) Uani 1 1 d . . .
O3 O 0.1590(2) -0.0065(2) 0.43904(17) 0.0290(5) Uani 1 1 d . . .
O4 O 0.0227(2) 0.1413(2) 0.40100(16) 0.0274(5) Uani 1 1 d . . .
O5 O 0.17281(19) 0.7595(2) 0.04358(17) 0.0314(6) Uani 1 1 d . . .
C1 C 0.1865(3) 0.3075(3) 0.2193(2) 0.0229(7) Uani 1 1 d . . .
C2 C 0.1252(3) 0.2369(3) 0.2677(2) 0.0226(7) Uani 1 1 d . . .
H2A H 0.0445 0.2400 0.2508 0.027 Uiso 1 1 calc R . .
C3 C 0.1820(3) 0.1615(3) 0.3411(2) 0.0216(7) Uani 1 1 d . . .
C4 C 0.3004(3) 0.1547(3) 0.3637(2) 0.0295(8) Uani 1 1 d . . .
H4A H 0.3385 0.0984 0.4113 0.035 Uiso 1 1 calc R . .
C5 C 0.3633(3) 0.2281(3) 0.3184(3) 0.0320(8) Uani 1 1 d . . .
C6 C 0.3041(3) 0.3052(3) 0.2458(2) 0.0290(8) Uani 1 1 d . . .
H6A H 0.3455 0.3572 0.2138 0.035 Uiso 1 1 calc R . .
C7 C 0.1233(3) 0.3851(3) 0.1383(2) 0.0222(7) Uani 1 1 d . . .
C8 C 0.1160(3) 0.0926(3) 0.3982(2) 0.0202(6) Uani 1 1 d . . .
C9 C 0.4946(3) 0.2280(4) 0.3481(3) 0.0492(12) Uani 1 1 d . . .
C10 C 0.5439(4) 0.1230(6) 0.4106(5) 0.110(3) Uani 1 1 d U . .
H10A H 0.6271 0.1268 0.4246 0.166 Uiso 1 1 calc R . .
H10B H 0.5174 0.0431 0.3797 0.166 Uiso 1 1 calc R . .
H10C H 0.5200 0.1293 0.4690 0.166 Uiso 1 1 calc R . .
C11 C 0.5439(5) 0.2250(8) 0.2657(5) 0.117(3) Uani 1 1 d U . .
H11A H 0.6264 0.2131 0.2870 0.175 Uiso 1 1 calc R . .
H11B H 0.5275 0.3044 0.2313 0.175 Uiso 1 1 calc R . .
H11C H 0.5102 0.1554 0.2244 0.175 Uiso 1 1 calc R . .
C12 C 0.5294(5) 0.3535(7) 0.3954(6) 0.127(3) Uani 1 1 d U . .
H12A H 0.6086 0.3714 0.3960 0.191 Uiso 1 1 calc R . .
H12B H 0.5217 0.3505 0.4598 0.191 Uiso 1 1 calc R . .
H12C H 0.4802 0.4198 0.3608 0.191 Uiso 1 1 calc R . .
C13 C 0.1736(5) 0.8542(6) -0.0044(4) 0.0352(13) Uani 0.617(5) 1 d PD A 1
C14 C 0.1901(8) 0.8406(8) -0.1028(5) 0.0579(18) Uani 0.617(5) 1 d PD A 1
H14A H 0.1916 0.7514 -0.1185 0.087 Uiso 0.617(5) 1 calc PR A 1
H14B H 0.2621 0.8799 -0.1054 0.087 Uiso 0.617(5) 1 calc PR A 1
H14C H 0.1271 0.8819 -0.1477 0.087 Uiso 0.617(5) 1 calc PR A 1
C15 C 0.1812(12) 1.0844(9) -0.0242(8) 0.081(3) Uani 0.617(5) 1 d PDU A 1
H15A H 0.1916 1.0620 -0.0858 0.122 Uiso 0.617(5) 1 calc PR A 1
H15B H 0.2466 1.1336 0.0104 0.122 Uiso 0.617(5) 1 calc PR A 1
H15C H 0.1116 1.1342 -0.0321 0.122 Uiso 0.617(5) 1 calc PR A 1
C16 C 0.1526(8) 0.9792(9) 0.1224(6) 0.071(2) Uani 0.617(5) 1 d PD A 1
H16A H 0.1427 0.8951 0.1462 0.107 Uiso 0.617(5) 1 calc PR A 1
H16B H 0.0841 1.0292 0.1192 0.107 Uiso 0.617(5) 1 calc PR A 1
H16C H 0.2182 1.0201 0.1645 0.107 Uiso 0.617(5) 1 calc PR A 1
N1 N 0.1717(12) 0.9687(7) 0.0286(5) 0.058(2) Uani 0.617(5) 1 d PD A 1
C13' C 0.1613(8) 0.8711(9) 0.0579(6) 0.0352(13) Uani 0.383(5) 1 d PD A 2
C14' C 0.1433(13) 0.9055(13) 0.1527(8) 0.0579(18) Uani 0.383(5) 1 d PD A 2
H14D H 0.1464 0.8294 0.1906 0.087 Uiso 0.383(5) 1 calc PR A 2
H14E H 0.0688 0.9456 0.1442 0.087 Uiso 0.383(5) 1 calc PR A 2
H14F H 0.2030 0.9637 0.1846 0.087 Uiso 0.383(5) 1 calc PR A 2
C15' C 0.154(2) 1.0903(14) 0.0132(15) 0.081(3) Uani 0.383(5) 1 d PDU A 2
H15D H 0.1417 1.1016 0.0756 0.122 Uiso 0.383(5) 1 calc PR A 2
H15E H 0.0924 1.1299 -0.0337 0.122 Uiso 0.383(5) 1 calc PR A 2
H15F H 0.2268 1.1292 0.0113 0.122 Uiso 0.383(5) 1 calc PR A 2
C16' C 0.1798(14) 0.9198(15) -0.0968(10) 0.071(2) Uani 0.383(5) 1 d PD A 2
H16D H 0.1900 0.8286 -0.0987 0.107 Uiso 0.383(5) 1 calc PR A 2
H16E H 0.2489 0.9619 -0.1037 0.107 Uiso 0.383(5) 1 calc PR A 2
H16F H 0.1152 0.9451 -0.1480 0.107 Uiso 0.383(5) 1 calc PR A 2
N1' N 0.158(2) 0.9550(12) -0.0073(9) 0.058(2) Uani 0.383(5) 1 d PD A 2

loop_
_atom_site_aniso_label
_atom_site_aniso_U_11
_atom_site_aniso_U_22
_atom_site_aniso_U_33
_atom_site_aniso_U_23
_atom_site_aniso_U_13
_atom_site_aniso_U_12
Cu1 0.0204(2) 0.0141(2) 0.0163(2) 0.00023(15) 0.00298(14) -0.00054(16)
O1 0.0283(13) 0.0283(13) 0.0270(13) 0.0110(10) 0.0012(11) -0.0027(10)
O2 0.0272(13) 0.0221(12) 0.0269(12) 0.0078(10) -0.0038(10) -0.0024(10)
O3 0.0308(13) 0.0251(12) 0.0325(13) 0.0124(10) 0.0106(11) 0.0047(10)
O4 0.0309(13) 0.0257(12) 0.0274(13) 0.0080(10) 0.0106(11) 0.0023(10)
O5 0.0306(13) 0.0176(12) 0.0418(15) -0.0019(11) 0.0015(11) -0.0054(10)
C1 0.0254(17) 0.0218(16) 0.0204(16) 0.0051(13) 0.0038(14) 0.0013(14)
C2 0.0179(15) 0.0262(17) 0.0213(16) 0.0012(14) 0.0008(13) 0.0036(13)
C3 0.0191(16) 0.0241(17) 0.0206(16) 0.0042(13) 0.0032(13) -0.0013(13)
C4 0.0256(18) 0.0321(19) 0.0287(19) 0.0117(15) 0.0032(15) 0.0015(15)
C5 0.0166(16) 0.0341(19) 0.042(2) 0.0128(17) 0.0005(15) 0.0024(15)
C6 0.0254(18) 0.0288(18) 0.0320(19) 0.0107(15) 0.0057(16) -0.0026(15)
C7 0.0216(16) 0.0273(18) 0.0182(15) 0.0053(13) 0.0058(14) 0.0032(13)
C8 0.0228(16) 0.0207(16) 0.0165(15) 0.0001(13) 0.0039(13) -0.0048(14)
C9 0.023(2) 0.057(3) 0.063(3) 0.030(2) 0.003(2) -0.0005(19)
C10 0.031(3) 0.129(5) 0.163(6) 0.088(5) 0.007(3) 0.016(3)
C11 0.045(3) 0.189(6) 0.124(5) 0.054(5) 0.034(3) 0.023(4)
C12 0.051(3) 0.116(5) 0.189(7) -0.020(5) -0.018(4) -0.009(4)
C13 0.024(3) 0.032(3) 0.043(3) -0.003(3) -0.003(3) -0.006(2)
C14 0.069(5) 0.065(5) 0.045(4) -0.008(4) 0.023(3) -0.007(4)
C15 0.100(6) 0.037(3) 0.100(7) 0.018(4) 0.013(5) -0.006(3)
C16 0.074(5) 0.069(5) 0.071(5) -0.005(4) 0.017(4) 0.012(4)
N1 0.054(4) 0.019(3) 0.085(7) 0.007(4) -0.012(7) -0.005(3)
C13' 0.024(3) 0.032(3) 0.043(3) -0.003(3) -0.003(3) -0.006(2)
C14' 0.069(5) 0.065(5) 0.045(4) -0.008(4) 0.023(3) -0.007(4)
C15' 0.100(6) 0.037(3) 0.100(7) 0.018(4) 0.013(5) -0.006(3)
C16' 0.074(5) 0.069(5) 0.071(5) -0.005(4) 0.017(4) 0.012(4)
N1' 0.054(4) 0.019(3) 0.085(7) 0.007(4) -0.012(7) -0.005(3)

loop_
_atom_type_symbol
_atom_type_description
_atom_type_scat_dispersion_real
_atom_type_scat_dispersion_imag
_atom_type_scat_source
C C 0.0033 0.0016 'International Tables Vol C Tables 4.2.6.8 and 6.1.1.4'
H H 0.0000 0.0000 'International Tables Vol C Tables 4.2.6.8 and 6.1.1.4'
N N 0.0061 0.0033 'International Tables Vol C Tables 4.2.6.8 and 6.1.1.4'
O O 0.0106 0.0060 'International Tables Vol C Tables 4.2.6.8 and 6.1.1.4'
Cu Cu 0.3201 1.2651 'International Tables Vol C Tables 4.2.6.8 and 6.1.1.4'

loop_
_geom_angle_atom_site_label_1
_geom_angle_atom_site_label_2
_geom_angle_atom_site_label_3
_geom_angle
_geom_angle_site_symmetry_1
_geom_angle_site_symmetry_3
O3 Cu1 O1 87.82(10) 4_565 .
O3 Cu1 O4 167.95(9) 4_565 2
O1 Cu1 O4 89.37(10) . 2
O3 Cu1 O2 89.90(10) 4_565 3_565
O1 Cu1 O2 168.08(9) . 3_565
O4 Cu1 O2 90.43(10) 2 3_565
O3 Cu1 O5 98.44(9) 4_565 .
O1 Cu1 O5 99.96(9) . .
O4 Cu1 O5 93.58(9) 2 .
O2 Cu1 O5 91.94(9) 3_565 .
O3 Cu1 Cu1 88.58(7) 4_565 3_565
O1 Cu1 Cu1 89.44(7) . 3_565
O4 Cu1 Cu1 79.67(7) 2 3_565
O2 Cu1 Cu1 78.80(6) 3_565 3_565
O5 Cu1 Cu1 168.42(7) . 3_565
C7 O1 Cu1 116.8(2) . .
C7 O2 Cu1 128.7(2) . 3_565
C8 O3 Cu1 117.5(2) . 4_566
C8 O4 Cu1 127.3(2) . 2_545
C13' O5 C13 47.3(5) . .
C13' O5 Cu1 140.5(5) . .
C13 O5 Cu1 133.1(3) . .
C2 C1 C6 120.0(3) . .
C2 C1 C7 118.7(3) . .
C6 C1 C7 121.3(3) . .
C1 C2 C3 119.6(3) . .
C1 C2 H2A 120.2 . .
C3 C2 H2A 120.2 . .
C2 C3 C4 119.8(3) . .
C2 C3 C8 119.6(3) . .
C4 C3 C8 120.6(3) . .
C5 C4 C3 121.4(3) . .
C5 C4 H4A 119.3 . .
C3 C4 H4A 119.3 . .
C4 C5 C6 117.7(3) . .
C4 C5 C9 121.5(3) . .
C6 C5 C9 120.8(3) . .
C1 C6 C5 121.4(3) . .
C1 C6 H6A 119.3 . .
C5 C6 H6A 119.3 . .
O1 C7 O2 126.2(3) . .
O1 C7 C1 118.1(3) . .
O2 C7 C1 115.7(3) . .
O4 C8 O3 126.6(3) . .
O4 C8 C3 115.7(3) . .
O3 C8 C3 117.7(3) . .
C10 C9 C11 108.1(5) . .
C10 C9 C12 111.0(5) . .
C11 C9 C12 105.8(5) . .
C10 C9 C5 113.8(4) . .
C11 C9 C5 111.8(4) . .
C12 C9 C5 106.1(4) . .
C9 C10 H10A 109.5 . .
C9 C10 H10B 109.5 . .
H10A C10 H10B 109.5 . .
C9 C10 H10C 109.5 . .
H10A C10 H10C 109.5 . .
H10B C10 H10C 109.5 . .
C9 C11 H11A 109.5 . .
C9 C11 H11B 109.5 . .
H11A C11 H11B 109.5 . .
C9 C11 H11C 109.5 . .
H11A C11 H11C 109.5 . .
H11B C11 H11C 109.5 . .
C9 C12 H12A 109.5 . .
C9 C12 H12B 109.5 . .
H12A C12 H12B 109.5 . .
C9 C12 H12C 109.5 . .
H12A C12 H12C 109.5 . .
H12B C12 H12C 109.5 . .
O5 C13 N1 122.8(6) . .
O5 C13 C14 119.5(6) . .
N1 C13 C14 117.4(7) . .
C13 C14 H14A 109.5 . .
C13 C14 H14B 109.5 . .
H14A C14 H14B 109.5 . .
C13 C14 H14C 109.5 . .
H14A C14 H14C 109.5 . .
H14B C14 H14C 109.5 . .
N1 C15 H15A 109.5 . .
N1 C15 H15B 109.5 . .
H15A C15 H15B 109.5 . .
N1 C15 H15C 109.5 . .
H15A C15 H15C 109.5 . .
H15B C15 H15C 109.5 . .
N1 C16 H16A 109.5 . .
N1 C16 H16B 109.5 . .
H16A C16 H16B 109.5 . .
N1 C16 H16C 109.5 . .
H16A C16 H16C 109.5 . .
H16B C16 H16C 109.5 . .
C13 N1 C16 116.2(7) . .
C13 N1 C15 124.5(8) . .
C16 N1 C15 119.2(7) . .
O5 C13' N1' 121.4(10) . .
O5 C13' C14' 116.5(9) . .
N1' C13' C14' 122.1(11) . .
C13' C14' H14D 109.5 . .
C13' C14' H14E 109.5 . .
H14D C14' H14E 109.5 . .
C13' C14' H14F 109.5 . .
H14D C14' H14F 109.5 . .
H14E C14' H14F 109.5 . .
N1' C15' H15D 109.5 . .
N1' C15' H15E 109.5 . .
H15D C15' H15E 109.5 . .
N1' C15' H15F 109.5 . .
H15D C15' H15F 109.5 . .
H15E C15' H15F 109.5 . .
N1' C16' H16D 109.5 . .
N1' C16' H16E 109.5 . .
H16D C16' H16E 109.5 . .
N1' C16' H16F 109.5 . .
H16D C16' H16F 109.5 . .
H16E C16' H16F 109.5 . .
C13' N1' C16' 120.8(13) . .
C13' N1' C15' 120.9(13) . .
C16' N1' C15' 117.3(13) . .

loop_
_geom_bond_atom_site_label_1
_geom_bond_atom_site_label_2
_geom_bond_distance
_geom_bond_site_symmetry_2
Cu1 O3 1.952(2) 4_565
Cu1 O1 1.956(2) .
Cu1 O4 1.966(2) 2
Cu1 O2 1.969(2) 3_565
Cu1 O5 2.125(2) .
Cu1 Cu1 2.6491(7) 3_565
O1 C7 1.260(4) .
O2 C7 1.262(4) .
O2 Cu1 1.969(2) 3_565
O3 C8 1.260(4) .
O3 Cu1 1.952(2) 4_566
O4 C8 1.258(4) .
O4 Cu1 1.966(2) 2_545
O5 C13' 1.221(10) .
O5 C13 1.234(6) .
C1 C2 1.381(4) .
C1 C6 1.383(5) .
C1 C7 1.495(4) .
C2 C3 1.383(4) .
C2 H2A 0.9500 .
C3 C4 1.394(4) .
C3 C8 1.496(4) .
C4 C5 1.380(5) .
C4 H4A 0.9500 .
C5 C6 1.396(5) .
C5 C9 1.544(5) .
C6 H6A 0.9500 .
C9 C10 1.477(6) .
C9 C11 1.487(8) .
C9 C12 1.517(8) .
C10 H10A 0.9800 .
C10 H10B 0.9800 .
C10 H10C 0.9800 .
C11 H11A 0.9800 .
C11 H11B 0.9800 .
C11 H11C 0.9800 .
C12 H12A 0.9800 .
C12 H12B 0.9800 .
C12 H12C 0.9800 .
C13 N1 1.316(7) .
C13 C14 1.523(7) .
C14 H14A 0.9800 .
C14 H14B 0.9800 .
C14 H14C 0.9800 .
C15 N1 1.477(8) .
C15 H15A 0.9800 .
C15 H15B 0.9800 .
C15 H15C 0.9800 .
C16 N1 1.466(8) .
C16 H16A 0.9800 .
C16 H16B 0.9800 .
C16 H16C 0.9800 .
C13' N1' 1.308(10) .
C13' C14' 1.515(9) .
C14' H14D 0.9800 .
C14' H14E 0.9800 .
C14' H14F 0.9800 .
C15' N1' 1.475(10) .
C15' H15D 0.9800 .
C15' H15E 0.9800 .
C15' H15F 0.9800 .
C16' N1' 1.460(10) .
C16' H16D 0.9800 .
C16' H16E 0.9800 .
C16' H16F 0.9800 .
